data_7060043
loop_
_publ_author_name
'Zhang, Yingjie'
'Liu, Ming'
'Karatchevtseva, Inna'
'Price, Jason R.'
'Tao, Zhu'
'Wei, Gang'

_publ_section_title
;
 Yttrium and lanthanide (Ln = La and Gd) complexes with cucurbit[10]uril:
 crystals transforming from supramolecular frameworks to coordination
 nanotubes
;
_journal_issue 42
_journal_name_full 'New Journal of Chemistry'
_journal_page_first 18208
_journal_page_last 18215
_journal_paper_doi 10.1039/D0NJ03962D
_journal_volume 44
_journal_year 2020
_chemical_formula_moiety '0.5(C120 H120 N80 O89 Y12), 10(Cl), 2(H2 O), 2.5(O)'
_chemical_formula_sum 'C60 H64 Cl10 N40 O49 Y6'
_chemical_formula_weight 3017.47
_space_group_crystal_system monoclinic
_space_group_IT_number 15
_space_group_name_Hall '-C 2yc'
_space_group_name_H-M_alt 'C 1 2/c 1'
_atom_sites_solution_hydrogens mixed
_atom_sites_solution_primary dual
_audit_creation_date 2020-02-05
_audit_creation_method
;
Olex2 1.2
(compiled 2017.08.10 svn.r3458 for OlexSys, GUI svn.r5381)
;
_audit_update_record
;
2020-07-28 deposited with the CCDC.	2020-10-13 downloaded from the CCDC.
;
_cell_angle_alpha 90
_cell_angle_beta 108.71(3)
_cell_angle_gamma 90
_cell_formula_units_Z 4
_cell_length_a 33.038(7)
_cell_length_b 21.726(4)
_cell_length_c 21.221(4)
_cell_measurement_reflns_used 15000
_cell_measurement_temperature 100(2)
_cell_measurement_theta_max 24.998
_cell_measurement_theta_min 1.141
_cell_volume 14427(6)
_computing_cell_refinement 'XDS (Kabsch, 1993)'
_computing_data_collection 'BlueIce (McPhillips, et al., 2002)'
_computing_data_reduction 'XDS (Kabsch, 1993)'
_computing_molecular_graphics 'Olex2 (Dolomanov et al., 2009)'
_computing_publication_material 'Olex2 (Dolomanov et al., 2009)'
_computing_structure_refinement 'ShelXL (Sheldrick, 2015)'
_computing_structure_solution 'ShelXT (Sheldrick, 2015)'
_diffrn_ambient_temperature 100(2)
_diffrn_measured_fraction_theta_full 0.951
_diffrn_measured_fraction_theta_max 0.951
_diffrn_measurement_device_type 'Eiga Detector'
_diffrn_radiation_type 'silicon double crystal monochromated synchrotron'
_diffrn_radiation_wavelength 0.71085
_diffrn_reflns_av_R_equivalents 0.0594
_diffrn_reflns_av_unetI/netI 0.0331
_diffrn_reflns_Laue_measured_fraction_full 0.951
_diffrn_reflns_Laue_measured_fraction_max 0.951
_diffrn_reflns_limit_h_max 39
_diffrn_reflns_limit_h_min -39
_diffrn_reflns_limit_k_max 25
_diffrn_reflns_limit_k_min -25
_diffrn_reflns_limit_l_max 25
_diffrn_reflns_limit_l_min -25
_diffrn_reflns_number 78211
_diffrn_reflns_point_group_measured_fraction_full 0.951
_diffrn_reflns_point_group_measured_fraction_max 0.951
_diffrn_reflns_theta_full 24.998
_diffrn_reflns_theta_max 24.998
_diffrn_reflns_theta_min 1.141
_diffrn_source 'Australian Synchrotron MX2'
_diffrn_standards_number 0
_exptl_absorpt_coefficient_mu 2.653
_exptl_absorpt_correction_T_max 0.7464
_exptl_absorpt_correction_T_min 0.6058
_exptl_absorpt_correction_type multi-scans
_exptl_crystal_colour white
_exptl_crystal_density_diffrn 1.389
_exptl_crystal_description prism
_exptl_crystal_F_000 6000
_exptl_crystal_size_max 0.100
_exptl_crystal_size_mid 0.050
_exptl_crystal_size_min 0.040
_refine_diff_density_max 2.659
_refine_diff_density_min -1.076
_refine_diff_density_rms 0.221
_refine_ls_extinction_method none
_refine_ls_goodness_of_fit_ref 1.104
_refine_ls_hydrogen_treatment constr
_refine_ls_matrix_type full
_refine_ls_number_parameters 830
_refine_ls_number_reflns 12084
_refine_ls_number_restraints 903
_refine_ls_restrained_S_all 1.095
_refine_ls_R_factor_all 0.1159
_refine_ls_R_factor_gt 0.1081
_refine_ls_shift/su_max 0.001
_refine_ls_shift/su_mean 0.000
_refine_ls_structure_factor_coef Fsqd
_refine_ls_weighting_details 'w=1/[\s^2^(Fo^2^)+(0.2000P)^2^+135.3690P] where P=(Fo^2^+2Fc^2^)/3'
_refine_ls_weighting_scheme calc
_refine_ls_wR_factor_gt 0.3080
_refine_ls_wR_factor_ref 0.3187
_reflns_Friedel_coverage 0.000
_reflns_number_gt 10102
_reflns_number_total 12084
_reflns_threshold_expression 'I > 2\s(I)'
_cod_data_source_file d0nj03962d2.cif
_cod_data_source_block c2byc_a
_cod_depositor_comments 'Adding full bibliography for 7060040--7060043.cif.'
_cod_original_sg_symbol_H-M C2/c
_cod_database_code 7060043
_shelx_shelxl_version_number 2014/7
_shelx_space_group_comment
;
The symmetry employed for this shelxl refinement is uniquely defined
by the following loop, which should always be used as a source of
symmetry information in preference to the above space-group names.
They are only intended as comments.
;
_olex2_refinement_description
;
1. Fixed Uiso
 At 1.2 times of:
  All C(H) groups, All C(H,H) groups
 At 1.5 times of:
  All O(H,H) groups
2. Uiso/Uaniso restraints and constraints
Uanis(O9W) = Uanis(O5W)
3. Rigid body (RIGU) restrains
 All non-hydrogen atoms
 with sigma for 1-2 distances of 0.004 and sigma for 1-3 distances of 0.004
4. Others
 Fixed Sof: Y1(0.2) Y5(0.1) Y6(0.2) O1W(0.5) O2W(0.5) O3W(0.75) O5W(0.5)
 O6W(0.75) O7W(0.75) O8W(0.5) O9W(0.5) O10W(0.5) O11W(0.5) O13W(0.5) O14W(0.75)
 O21(0.75) O23W(0.5) O17W(0.5) O16W(0.5) O20W(0.5) O21W(0.5) O24W(0.25)
5.a Free rotating group:
 O19W(H19C,H19D)
5.b Ternary CH refined with riding coordinates:
 C4(H4), C5(H5), C10(H10), C11(H11), C16(H16), C17(H17), C22(H22), C23(H23),
 C27(H27), C28(H28)
5.c Secondary CH2 refined with riding coordinates:
 C01P(H01A,H01B), C2(H2A,H2B), C7(H7A,H7B), C8(H8A,H8B), C13(H13A,H13B),
 C14(H14A,H14B), C19(H19A,H19B), C20(H20A,H20B), C25(H25A,H25B), C26(H26A,H26B)
;
_olex2_submission_special_instructions 'No special instructions were received'

loop_
_space_group_symop_operation_xyz
'x, y, z'
'-x, y, -z+1/2'
'x+1/2, y+1/2, z'
'-x+1/2, y+1/2, -z+1/2'
'-x, -y, -z'
'x, -y, z-1/2'
'-x+1/2, -y+1/2, -z'
'x+1/2, -y+1/2, z-1/2'

loop_
_atom_site_label
_atom_site_type_symbol
_atom_site_fract_x
_atom_site_fract_y
_atom_site_fract_z
_atom_site_U_iso_or_equiv
_atom_site_adp_type
_atom_site_occupancy
_atom_site_site_symmetry_order
_atom_site_calc_flag
_atom_site_refinement_flags_posn
_atom_site_refinement_flags_adp
_atom_site_refinement_flags_occupancy
_atom_site_disorder_assembly
_atom_site_disorder_group
Y1 Y 0.39632(13) 0.2591(2) 0.69767(18) 0.0450(9) Uani 0.2 1 d . U . . .
Y2 Y 0.5000 0.19560(4) 0.7500 0.0301(3) Uani 1 2 d S TU P . .
Y3 Y 0.65341(3) 0.41609(4) 0.82727(4) 0.0501(3) Uani 1 1 d . U . . .
Y4 Y 0.39651(2) 0.25970(3) 0.19847(3) 0.0356(2) Uani 1 1 d . U . . .
Y5 Y 0.5000 0.19652(18) 0.2500 0.0243(8) Uani 0.2 2 d S TU P A .
Y6 Y 0.65368(15) 0.4164(2) 0.32573(19) 0.0498(10) Uani 0.2 1 d . U . . .
O1 O 0.49904(15) 0.1658(2) 0.6461(2) 0.0302(10) Uani 1 1 d . U . . .
O1W O 0.3453(4) 0.3099(5) 0.6739(5) 0.038(2) Uani 0.5 1 d . U . . .
O2 O 0.60952(18) 0.2415(2) 0.6970(2) 0.0402(12) Uani 1 1 d . U . . .
O2W O 0.3410(4) 0.1779(7) 0.6706(5) 0.056(3) Uani 0.5 1 d . U . . .
O3 O 0.67764(16) 0.4046(2) 0.7352(2) 0.0325(10) Uani 1 1 d . U . . .
O3W O 0.4292(2) 0.1558(6) 0.7152(3) 0.068(2) Uani 0.75 1 d . U . . .
O4 O 0.67625(16) 0.5970(2) 0.7320(2) 0.0328(10) Uani 1 1 d . U . . .
O4W O 0.5000 0.0902(4) 0.7500 0.077(3) Uani 1 2 d S TU P . .
O5 O 0.38336(15) 0.2350(2) 0.2955(2) 0.0315(10) Uani 1 1 d . U . . .
O5W O 0.5022(6) 0.2789(6) 0.6849(6) 0.071(3) Uani 0.5 1 d . U . . .
O6 O 0.49945(15) 0.1767(2) 0.3596(2) 0.0316(10) Uani 1 1 d . U . . .
O6W O 0.7249(2) 0.3703(4) 0.8618(3) 0.0458(17) Uani 0.75 1 d . U . . .
O7 O 0.61565(16) 0.2353(2) 0.4112(2) 0.0331(11) Uani 1 1 d . U . . .
O7W O 0.7034(3) 0.4966(3) 0.8518(4) 0.0489(19) Uani 0.75 1 d . U . . .
O8 O 0.67541(15) 0.4037(2) 0.4444(2) 0.0313(10) Uani 1 1 d . U . . .
O8W O 0.6200(5) 0.4993(6) 0.7485(8) 0.062(3) Uani 0.5 1 d . U . . .
O9 O 0.67864(17) 0.5964(2) 0.4428(2) 0.0338(11) Uani 1 1 d . U . . .
O9W O 0.6209(7) 0.4976(5) 0.8722(7) 0.071(3) Uani 0.5 1 d . U . . .
O10 O 0.61141(18) 0.7590(2) 0.4137(2) 0.0379(12) Uani 1 1 d . U . . .
O10W O 0.5942(4) 0.3785(7) 0.8620(6) 0.061(3) Uani 0.5 1 d . U . . .
O11W O 0.5936(3) 0.3782(7) 0.7348(5) 0.059(3) Uani 0.5 1 d . U . . .
O12W O 0.3367(2) 0.1902(3) 0.1684(3) 0.0538(15) Uani 1 1 d . U . . .
O13W O 0.3374(3) 0.3233(4) 0.1647(6) 0.047(3) Uani 0.5 1 d . U . A .
O14W O 0.4221(4) 0.3353(6) 0.1470(5) 0.093(3) Uani 0.75 1 d . U . A .
O15W O 0.42571(19) 0.1588(3) 0.2127(3) 0.0473(13) Uani 1 1 d . U . . .
O18W O 0.5000 0.0949(3) 0.2500 0.0390(16) Uani 1 2 d S TU P . .
O21 O 0.4057(4) 0.3531(5) 0.2655(5) 0.084(3) Uani 0.75 1 d . U . A .
O23W O 0.7363(4) 0.3824(7) 0.3676(5) 0.051(3) Uani 0.5 1 d . U . . .
N1 N 0.46401(15) 0.1305(2) 0.5409(2) 0.0211(10) Uani 1 1 d . U . . .
N2 N 0.53465(15) 0.1308(2) 0.5761(2) 0.0198(10) Uani 1 1 d . U . . .
N3 N 0.60474(16) 0.1762(2) 0.6091(2) 0.0210(10) Uani 1 1 d . U . . .
N4 N 0.65472(18) 0.2497(2) 0.6338(2) 0.0266(11) Uani 1 1 d . U . . .
N5 N 0.69305(17) 0.3458(2) 0.6552(2) 0.0249(10) Uani 1 1 d . U . . .
N6 N 0.71013(17) 0.4451(2) 0.6630(2) 0.0234(10) Uani 1 1 d . U . . .
N7 N 0.70949(16) 0.5550(2) 0.6612(2) 0.0219(10) Uani 1 1 d . U . . .
N8 N 0.69407(17) 0.6555(2) 0.6535(2) 0.0237(10) Uani 1 1 d . U . . .
N9 N 0.34140(17) 0.2466(2) 0.3630(2) 0.0237(11) Uani 1 1 d . U . . .
N10 N 0.39161(15) 0.1739(2) 0.3873(2) 0.0192(10) Uani 1 1 d . U . . .
N11 N 0.46376(15) 0.1349(2) 0.4264(2) 0.0187(9) Uani 1 1 d . U . . .
N12 N 0.53458(15) 0.1351(2) 0.4622(2) 0.0191(9) Uani 1 1 d . U . . .
N13 N 0.60675(15) 0.1749(2) 0.4950(2) 0.0197(10) Uani 1 1 d . U . . .
N14 N 0.65698(17) 0.2474(2) 0.5212(2) 0.0251(11) Uani 1 1 d . U . . .
N15 N 0.69299(17) 0.3447(2) 0.5401(2) 0.0234(10) Uani 1 1 d . U . . .
N16 N 0.70947(16) 0.4451(2) 0.5483(2) 0.0219(10) Uani 1 1 d . U . . .
N17 N 0.71055(17) 0.5552(2) 0.5471(2) 0.0220(10) Uani 1 1 d . U . . .
N18 N 0.69420(17) 0.6546(2) 0.5384(2) 0.0254(11) Uani 1 1 d . U . . .
N19 N 0.65673(17) 0.7515(2) 0.5217(2) 0.0250(11) Uani 1 1 d . U . . .
N20 N 0.60669(15) 0.8243(2) 0.4967(2) 0.0203(10) Uani 1 1 d . U . . .
C1 C 0.37354(19) 0.2202(3) 0.3448(3) 0.0210(11) Uani 1 1 d . U . . .
C01P C 0.57851(18) 0.8694(3) 0.4544(3) 0.0223(12) Uani 1 1 d . U . . .
H01A H 0.5909 0.9100 0.4661 0.027 Uiso 1 1 calc R . . . .
H01B H 0.5767 0.8615 0.4086 0.027 Uiso 1 1 calc R . . . .
C2 C 0.42206(17) 0.1317(3) 0.3764(3) 0.0199(11) Uani 1 1 d . U . . .
H2A H 0.4251 0.1402 0.3332 0.024 Uiso 1 1 calc R . . . .
H2B H 0.4111 0.0902 0.3753 0.024 Uiso 1 1 calc R . . . .
C3 C 0.49916(18) 0.1520(3) 0.4110(3) 0.0211(11) Uani 1 1 d . U . . .
C4 C 0.47397(17) 0.1004(3) 0.4874(3) 0.0166(10) Uani 1 1 d . U . . .
H4 H 0.4624 0.0585 0.4800 0.020 Uiso 1 1 calc R . . . .
C5 C 0.52457(17) 0.1007(3) 0.5122(3) 0.0176(11) Uani 1 1 d . U . . .
H5 H 0.5363 0.0589 0.5162 0.021 Uiso 1 1 calc R . . . .
C6 C 0.49916(19) 0.1447(3) 0.5926(3) 0.0215(11) Uani 1 1 d . U . . .
C7 C 0.57711(18) 0.1312(3) 0.6235(3) 0.0217(12) Uani 1 1 d . U . . .
H7A H 0.5752 0.1393 0.6674 0.026 Uiso 1 1 calc R . . . .
H7B H 0.5897 0.0908 0.6244 0.026 Uiso 1 1 calc R . . . .
C8 C 0.57653(17) 0.1322(3) 0.4538(3) 0.0212(11) Uani 1 1 d . U . . .
H8A H 0.5877 0.0908 0.4640 0.025 Uiso 1 1 calc R . . . .
H8B H 0.5735 0.1404 0.4076 0.025 Uiso 1 1 calc R . . . .
C9 C 0.6212(2) 0.2245(3) 0.6507(3) 0.0245(12) Uani 1 1 d . U . . .
C10 C 0.62943(17) 0.1638(3) 0.5651(3) 0.0185(11) Uani 1 1 d . U . . .
H10 H 0.6419 0.1225 0.5723 0.022 Uiso 1 1 calc R . . . .
C11 C 0.66445(19) 0.2141(3) 0.5828(3) 0.0218(11) Uani 1 1 d . U . . .
H11 H 0.6932 0.1964 0.5988 0.026 Uiso 1 1 calc R . . . .
C12 C 0.6249(2) 0.2206(3) 0.4703(3) 0.0234(12) Uani 1 1 d . U . . .
C13 C 0.6893(2) 0.2852(3) 0.5090(3) 0.0247(12) Uani 1 1 d . U . . .
H13A H 0.6827 0.2906 0.4613 0.030 Uiso 1 1 calc R . . . .
H13B H 0.7166 0.2642 0.5254 0.030 Uiso 1 1 calc R . . . .
C14 C 0.6873(2) 0.2859(3) 0.6812(3) 0.0273(13) Uani 1 1 d . U . . .
H14A H 0.7141 0.2637 0.6934 0.033 Uiso 1 1 calc R . . . .
H14B H 0.6794 0.2914 0.7212 0.033 Uiso 1 1 calc R . . . .
C15 C 0.6917(2) 0.3984(3) 0.6886(3) 0.0243(12) Uani 1 1 d . U . . .
C16 C 0.71776(19) 0.3525(3) 0.6103(3) 0.0207(11) Uani 1 1 d . U . . .
H16 H 0.7434 0.3265 0.6235 0.025 Uiso 1 1 calc R . . . .
C17 C 0.72902(19) 0.4213(3) 0.6155(3) 0.0202(11) Uani 1 1 d . U . . .
H17 H 0.7600 0.4276 0.6307 0.024 Uiso 1 1 calc R . . . .
C18 C 0.69080(19) 0.3975(3) 0.5053(3) 0.0218(11) Uani 1 1 d . U . . .
C19 C 0.7253(2) 0.4992(2) 0.5255(3) 0.0256(13) Uani 1 1 d . U . . .
H19A H 0.7163 0.4987 0.4773 0.031 Uiso 1 1 calc R . . . .
H19B H 0.7563 0.4986 0.5418 0.031 Uiso 1 1 calc R . . . .
C20 C 0.7251(2) 0.5010(2) 0.6990(3) 0.0251(13) Uani 1 1 d . U . . .
H20A H 0.7164 0.5015 0.7386 0.030 Uiso 1 1 calc R . . . .
H20B H 0.7561 0.5014 0.7134 0.030 Uiso 1 1 calc R . . . .
C21 C 0.69158(19) 0.6027(3) 0.6863(3) 0.0235(11) Uani 1 1 d . U . . .
C22 C 0.72982(19) 0.5783(3) 0.6144(3) 0.0197(11) Uani 1 1 d . U . . .
H22 H 0.7608 0.5715 0.6304 0.024 Uiso 1 1 calc R . . . .
C23 C 0.71864(19) 0.6477(3) 0.6084(3) 0.0215(11) Uani 1 1 d . U . . .
H23 H 0.7444 0.6735 0.6211 0.026 Uiso 1 1 calc R . . . .
C24 C 0.6926(2) 0.6023(3) 0.5040(3) 0.0230(12) Uani 1 1 d . U . . .
C25 C 0.6888(2) 0.7143(3) 0.5073(3) 0.0269(13) Uani 1 1 d . U . . .
H25A H 0.6810 0.7090 0.4595 0.032 Uiso 1 1 calc R . . . .
H25B H 0.7159 0.7360 0.5221 0.032 Uiso 1 1 calc R . . . .
C26 C 0.6907(2) 0.7152(3) 0.6813(3) 0.0246(12) Uani 1 1 d . U . . .
H26A H 0.6840 0.7098 0.7223 0.030 Uiso 1 1 calc R . . . .
H26B H 0.7181 0.7359 0.6923 0.030 Uiso 1 1 calc R . . . .
C27 C 0.66625(18) 0.7870(3) 0.5826(3) 0.0208(11) Uani 1 1 d . U . . .
H27 H 0.6950 0.8049 0.5955 0.025 Uiso 1 1 calc R . . . .
C28 C 0.63091(17) 0.8372(3) 0.5653(3) 0.0179(11) Uani 1 1 d . U . . .
H28 H 0.6432 0.8786 0.5704 0.022 Uiso 1 1 calc R . . . .
C29 C 0.6232(2) 0.7765(3) 0.4714(3) 0.0246(12) Uani 1 1 d . U . . .
O17W O 0.4675(4) 0.2679(7) 0.1915(7) 0.066(3) Uani 0.5 1 d . U . A 1
O16W O 0.4662(4) 0.2666(6) 0.2736(6) 0.051(2) Uani 0.5 1 d . U . A 2
Cl1 Cl 0.79453(9) 0.62472(14) 0.52027(15) 0.0748(8) Uani 1 1 d . U . . .
Cl2 Cl 0.79294(7) 0.37023(12) 0.52479(11) 0.0567(6) Uani 1 1 d . U . . .
Cl3 Cl 0.50039(11) 0.00298(8) 0.36795(11) 0.0640(8) Uani 1 1 d . U . . .
Cl4 Cl 0.70562(8) 0.12699(12) 0.72749(12) 0.0617(6) Uani 1 1 d . U . . .
Cl5 Cl 0.79293(9) 0.37196(14) 0.76928(12) 0.0726(8) Uani 1 1 d . U . . .
O19W O 0.6134(2) 0.0009(2) 0.5572(3) 0.0440(14) Uani 1 1 d . U . . .
H19C H 0.6281 0.0014 0.5982 0.066 Uiso 1 1 d G . . . .
H19D H 0.6319 -0.0002 0.5370 0.066 Uiso 1 1 d G . . . .
O20W O 0.6525(4) 0.0035(7) 0.6949(6) 0.066(4) Uani 0.5 1 d . U . . .
O21W O 0.6525(4) 0.0059(7) 0.4588(7) 0.067(4) Uani 0.5 1 d . U . . .
O24W O 0.5000 0.4049(6) 0.7500 0.036(3) Uiso 0.5 2 d S TU P . .

loop_
_atom_site_aniso_label
_atom_site_aniso_U_11
_atom_site_aniso_U_22
_atom_site_aniso_U_33
_atom_site_aniso_U_23
_atom_site_aniso_U_13
_atom_site_aniso_U_12
Y1 0.048(2) 0.056(2) 0.031(2) 0.0003(15) 0.0122(17) 0.0050(16)
Y2 0.0398(5) 0.0351(5) 0.0164(4) 0.000 0.0103(4) 0.000
Y3 0.0659(6) 0.0596(6) 0.0277(4) -0.0065(3) 0.0190(4) -0.0207(4)
Y4 0.0404(4) 0.0453(4) 0.0216(4) 0.0025(3) 0.0108(3) 0.0072(3)
Y5 0.037(2) 0.0251(19) 0.0127(18) 0.000 0.0102(16) 0.000
Y6 0.063(3) 0.057(3) 0.031(2) -0.0054(16) 0.0174(19) -0.0168(19)
O1 0.038(2) 0.043(3) 0.0116(18) -0.0059(17) 0.0111(17) -0.0003(19)
O1W 0.062(6) 0.035(5) 0.022(5) 0.001(3) 0.022(4) -0.001(4)
O2 0.060(3) 0.044(3) 0.025(2) -0.014(2) 0.026(2) -0.019(2)
O2W 0.059(6) 0.086(7) 0.030(5) -0.017(5) 0.021(5) -0.034(5)
O3 0.046(3) 0.040(2) 0.016(2) -0.0033(17) 0.0169(19) -0.010(2)
O3W 0.037(3) 0.151(7) 0.016(3) -0.013(4) 0.009(3) -0.012(4)
O4 0.044(3) 0.040(3) 0.021(2) 0.0021(18) 0.020(2) 0.003(2)
O4W 0.170(10) 0.041(4) 0.031(4) 0.000 0.047(5) 0.000
O5 0.039(2) 0.043(3) 0.0148(19) 0.0068(17) 0.0121(18) 0.0111(19)
O5W 0.139(7) 0.043(4) 0.044(5) -0.001(3) 0.047(5) 0.002(4)
O6 0.033(2) 0.049(3) 0.0149(19) 0.0104(18) 0.0111(17) 0.0017(19)
O6W 0.059(4) 0.068(5) 0.015(3) 0.006(3) 0.019(3) 0.017(3)
O7 0.045(3) 0.043(3) 0.0111(19) 0.0005(17) 0.0084(18) -0.015(2)
O7W 0.088(5) 0.042(4) 0.024(3) -0.012(3) 0.029(4) -0.028(3)
O8 0.041(2) 0.038(2) 0.0115(18) -0.0011(16) 0.0024(17) -0.0034(19)
O8W 0.065(7) 0.069(7) 0.059(7) 0.009(5) 0.030(6) 0.009(5)
O9 0.052(3) 0.039(2) 0.0108(19) 0.0023(17) 0.0106(18) 0.009(2)
O9W 0.139(7) 0.043(4) 0.044(5) -0.001(3) 0.047(5) 0.002(4)
O10 0.056(3) 0.040(3) 0.016(2) -0.0035(18) 0.009(2) 0.016(2)
O10W 0.042(6) 0.107(8) 0.043(6) -0.003(6) 0.026(5) -0.007(5)
O11W 0.034(5) 0.107(8) 0.027(5) 0.003(5) -0.003(4) -0.011(5)
O12W 0.057(3) 0.068(4) 0.035(3) -0.001(3) 0.012(3) -0.011(3)
O13W 0.033(4) 0.019(4) 0.080(7) 0.005(4) 0.007(4) 0.009(3)
O14W 0.127(7) 0.100(6) 0.056(5) 0.003(4) 0.032(5) -0.050(5)
O15W 0.055(3) 0.063(3) 0.027(3) 0.007(2) 0.017(2) 0.011(2)
O18W 0.061(4) 0.035(3) 0.026(3) 0.000 0.020(3) 0.000
O21 0.106(7) 0.085(6) 0.066(5) -0.020(4) 0.034(5) -0.028(5)
O23W 0.048(6) 0.097(9) 0.013(4) 0.008(5) 0.014(4) 0.010(5)
N1 0.021(2) 0.033(3) 0.010(2) -0.0042(18) 0.0061(17) 0.0019(18)
N2 0.022(2) 0.030(2) 0.007(2) -0.0060(17) 0.0046(17) -0.0022(17)
N3 0.026(2) 0.029(2) 0.010(2) -0.0038(17) 0.0082(18) -0.0066(18)
N4 0.039(3) 0.032(3) 0.010(2) -0.0062(18) 0.010(2) -0.017(2)
N5 0.038(3) 0.027(2) 0.010(2) -0.0006(17) 0.009(2) -0.0105(19)
N6 0.035(3) 0.027(2) 0.011(2) -0.0007(17) 0.011(2) -0.0072(18)
N7 0.032(2) 0.027(2) 0.011(2) 0.0017(16) 0.0122(19) 0.0038(18)
N8 0.034(3) 0.027(2) 0.013(2) 0.0012(17) 0.012(2) 0.0085(19)
N9 0.031(3) 0.031(3) 0.011(2) 0.0068(19) 0.010(2) 0.013(2)
N10 0.023(2) 0.026(2) 0.010(2) 0.0031(17) 0.0086(18) 0.0060(18)
N11 0.020(2) 0.030(2) 0.0072(19) 0.0052(17) 0.0054(16) 0.0029(17)
N12 0.018(2) 0.031(2) 0.008(2) 0.0027(17) 0.0048(16) -0.0018(17)
N13 0.025(2) 0.027(2) 0.0064(19) -0.0018(16) 0.0034(17) -0.0075(18)
N14 0.034(3) 0.033(3) 0.006(2) -0.0035(17) 0.0048(19) -0.016(2)
N15 0.033(3) 0.028(2) 0.009(2) -0.0043(16) 0.0069(19) -0.0092(18)
N16 0.033(3) 0.026(2) 0.007(2) -0.0004(16) 0.0072(18) -0.0053(18)
N17 0.036(3) 0.025(2) 0.006(2) 0.0017(16) 0.0079(18) 0.0069(18)
N18 0.040(3) 0.028(2) 0.011(2) 0.0049(17) 0.011(2) 0.0095(19)
N19 0.034(3) 0.033(3) 0.009(2) 0.0035(17) 0.0079(19) 0.015(2)
N20 0.026(2) 0.027(2) 0.0062(19) 0.0018(16) 0.0031(18) 0.0084(18)
C1 0.027(3) 0.026(3) 0.010(2) 0.0015(19) 0.006(2) 0.005(2)
C01P 0.023(3) 0.034(3) 0.012(2) 0.009(2) 0.008(2) 0.010(2)
C2 0.021(2) 0.031(3) 0.008(2) -0.003(2) 0.004(2) 0.006(2)
C3 0.022(2) 0.030(3) 0.012(2) 0.0017(19) 0.0061(19) 0.000(2)
C4 0.020(2) 0.024(3) 0.007(2) 0.0007(18) 0.0056(18) 0.0012(18)
C5 0.021(2) 0.026(3) 0.007(2) -0.0020(18) 0.0056(18) 0.0004(19)
C6 0.028(3) 0.027(3) 0.009(2) -0.0025(19) 0.0062(19) -0.002(2)
C7 0.024(2) 0.031(3) 0.008(2) 0.002(2) 0.003(2) -0.007(2)
C8 0.019(2) 0.033(3) 0.013(2) -0.008(2) 0.007(2) -0.006(2)
C9 0.037(3) 0.026(3) 0.012(2) -0.004(2) 0.010(2) -0.008(2)
C10 0.020(2) 0.026(3) 0.008(2) -0.0026(18) 0.0031(19) -0.006(2)
C11 0.028(3) 0.028(3) 0.010(2) -0.0022(19) 0.005(2) -0.008(2)
C12 0.035(3) 0.027(3) 0.010(2) -0.0048(18) 0.009(2) -0.009(2)
C13 0.037(3) 0.027(3) 0.014(3) -0.005(2) 0.014(2) -0.013(2)
C14 0.043(3) 0.028(3) 0.008(2) -0.001(2) 0.005(2) -0.014(2)
C15 0.033(3) 0.028(3) 0.012(2) -0.0005(19) 0.008(2) -0.008(2)
C16 0.027(3) 0.022(3) 0.011(2) -0.0017(18) 0.004(2) -0.006(2)
C17 0.029(3) 0.022(3) 0.009(2) 0.0006(18) 0.005(2) -0.003(2)
C18 0.028(3) 0.027(3) 0.012(2) -0.0033(18) 0.008(2) -0.005(2)
C19 0.041(3) 0.023(3) 0.016(3) 0.0002(19) 0.014(3) 0.001(2)
C20 0.039(3) 0.024(3) 0.013(3) -0.0007(18) 0.009(2) -0.002(2)
C21 0.029(3) 0.030(3) 0.013(2) 0.0007(19) 0.009(2) 0.004(2)
C22 0.030(3) 0.022(3) 0.009(2) 0.0014(18) 0.009(2) 0.003(2)
C23 0.029(3) 0.025(3) 0.012(2) 0.0040(18) 0.009(2) 0.007(2)
C24 0.033(3) 0.029(3) 0.010(2) 0.0033(18) 0.011(2) 0.007(2)
C25 0.044(3) 0.028(3) 0.017(3) 0.008(2) 0.022(3) 0.015(2)
C26 0.036(3) 0.029(3) 0.008(2) 0.001(2) 0.006(2) 0.012(2)
C27 0.024(3) 0.029(3) 0.011(2) 0.003(2) 0.007(2) 0.007(2)
C28 0.020(2) 0.028(3) 0.008(2) 0.0029(19) 0.007(2) 0.008(2)
C29 0.038(3) 0.028(3) 0.011(2) 0.0033(19) 0.011(2) 0.010(2)
O17W 0.063(6) 0.083(7) 0.050(6) 0.002(5) 0.015(5) -0.003(5)
O16W 0.054(5) 0.061(5) 0.041(5) 0.009(4) 0.020(4) 0.003(4)
Cl1 0.0718(16) 0.0885(19) 0.0761(17) -0.0111(14) 0.0406(14) -0.0330(14)
Cl2 0.0558(12) 0.0734(14) 0.0438(11) 0.0041(10) 0.0200(10) 0.0266(10)
Cl3 0.141(3) 0.0298(10) 0.0313(10) -0.0009(7) 0.0424(14) 0.0015(10)
Cl4 0.0563(13) 0.0751(15) 0.0466(12) 0.0154(11) 0.0067(10) 0.0228(11)
Cl5 0.0674(15) 0.101(2) 0.0419(12) 0.0118(12) 0.0075(11) 0.0433(14)
O19W 0.056(3) 0.026(3) 0.048(4) 0.000(2) 0.014(3) 0.001(2)
O20W 0.024(5) 0.128(13) 0.030(6) 0.007(6) -0.015(5) -0.022(6)
O21W 0.029(6) 0.124(13) 0.056(8) 0.026(7) 0.027(6) 0.011(6)

loop_
_atom_type_symbol
_atom_type_description
_atom_type_scat_dispersion_real
_atom_type_scat_dispersion_imag
_atom_type_scat_source
C C 0.0033 0.0016 'International Tables Vol C Tables 4.2.6.8 and 6.1.1.4'
H H 0.0000 0.0000 'International Tables Vol C Tables 4.2.6.8 and 6.1.1.4'
Cl Cl 0.1484 0.1585 'International Tables Vol C Tables 4.2.6.8 and 6.1.1.4'
N N 0.0061 0.0033 'International Tables Vol C Tables 4.2.6.8 and 6.1.1.4'
O O 0.0106 0.0060 'International Tables Vol C Tables 4.2.6.8 and 6.1.1.4'
Y Y -2.7962 3.5667 'International Tables Vol C Tables 4.2.6.8 and 6.1.1.4'

loop_
_geom_angle_atom_site_label_1
_geom_angle_atom_site_label_2
_geom_angle_atom_site_label_3
_geom_angle
_geom_angle_site_symmetry_1
_geom_angle_site_symmetry_3
_geom_angle_publ_flag
Y2 Y1 Y3 137.58(13) . 2_656 ?
O1W Y1 Y2 168.3(4) . . ?
O1W Y1 Y3 30.8(3) . 2_656 ?
O1W Y1 O2 90.6(3) . 2_656 ?
O1W Y1 O2W 80.2(5) . . ?
O1W Y1 O3W 149.2(4) . . ?
O1W Y1 O10 91.6(3) . 5_666 ?
O1W Y1 O11W 65.0(4) . 2_656 ?
O2 Y1 Y2 90.25(18) 2_656 . ?
O2 Y1 Y3 96.74(17) 2_656 2_656 ?
O2 Y1 O2W 79.8(3) 2_656 . ?
O2 Y1 O3W 82.7(2) 2_656 . ?
O2 Y1 O11W 73.0(3) 2_656 2_656 ?
O2W Y1 Y2 111.4(4) . . ?
O2W Y1 Y3 111.0(4) . 2_656 ?
O2W Y1 O11W 134.9(4) . 2_656 ?
O3W Y1 Y2 42.3(2) . . ?
O3W Y1 Y3 179.5(2) . 2_656 ?
O3W Y1 O2W 69.0(4) . . ?
O3W Y1 O11W 139.0(3) . 2_656 ?
O10 Y1 Y2 91.88(18) 5_666 . ?
O10 Y1 Y3 96.31(17) 5_666 2_656 ?
O10 Y1 O2 158.1(3) 5_666 2_656 ?
O10 Y1 O2W 79.1(3) 5_666 . ?
O10 Y1 O3W 84.2(2) 5_666 . ?
O10 Y1 O11W 127.2(3) 5_666 2_656 ?
O11W Y1 Y2 104.2(2) 2_656 . ?
O11W Y1 Y3 40.6(2) 2_656 2_656 ?
Y1 Y2 Y1 133.90(15) . 2_656 ?
O1 Y2 Y1 95.48(14) 2_656 2_656 ?
O1 Y2 Y1 97.24(14) . 2_656 ?
O1 Y2 Y1 95.48(13) . . ?
O1 Y2 Y1 97.24(14) 2_656 . ?
O1 Y2 O1 147.1(2) 2_656 . ?
O1 Y2 O3W 83.7(2) 2_656 2_656 ?
O1 Y2 O3W 84.5(2) 2_656 . ?
O1 Y2 O3W 83.7(2) . . ?
O1 Y2 O3W 84.5(2) . 2_656 ?
O1 Y2 O4W 73.56(12) 2_656 . ?
O1 Y2 O4W 73.56(12) . . ?
O1 Y2 O5W 68.7(3) . . ?
O1 Y2 O5W 144.2(3) 2_656 . ?
O1 Y2 O5W 68.7(3) 2_656 2_656 ?
O1 Y2 O5W 144.2(3) . 2_656 ?
O3W Y2 Y1 178.2(3) 2_656 . ?
O3W Y2 Y1 44.4(3) . . ?
O3W Y2 Y1 178.2(3) . 2_656 ?
O3W Y2 Y1 44.4(3) 2_656 2_656 ?
O3W Y2 O3W 137.3(6) . 2_656 ?
O4W Y2 Y1 113.05(7) . 2_656 ?
O4W Y2 Y1 113.05(7) . . ?
O4W Y2 O3W 68.7(3) . 2_656 ?
O4W Y2 O3W 68.7(3) . . ?
O4W Y2 O5W 142.2(3) . 2_656 ?
O4W Y2 O5W 142.2(3) . . ?
O5W Y2 Y1 70.5(5) . 2_656 ?
O5W Y2 Y1 73.5(5) . . ?
O5W Y2 Y1 70.5(5) 2_656 . ?
O5W Y2 Y1 73.5(5) 2_656 2_656 ?
O5W Y2 O3W 104.9(5) 2_656 . ?
O5W Y2 O3W 108.6(5) 2_656 2_656 ?
O5W Y2 O3W 104.9(5) . 2_656 ?
O5W Y2 O3W 108.6(5) . . ?
O5W Y2 O5W 75.7(6) 2_656 . ?
Y6 Y3 Y1 155.59(10) 6_566 2_656 ?
O1W Y3 Y1 25.5(3) 2_656 2_656 ?
O1W Y3 Y6 178.1(3) 2_656 6_566 ?
O1W Y3 O3 82.7(3) 2_656 . ?
O1W Y3 O6W 65.0(3) 2_656 . ?
O1W Y3 O7W 137.2(4) 2_656 . ?
O1W Y3 O8W 136.9(4) 2_656 . ?
O1W Y3 O9 83.9(3) 2_656 6_566 ?
O1W Y3 O9W 138.4(4) 2_656 . ?
O1W Y3 O10W 71.8(5) 2_656 . ?
O1W Y3 O11W 70.5(4) 2_656 . ?
O3 Y3 Y1 92.13(13) . 2_656 ?
O3 Y3 Y6 95.50(14) . 6_566 ?
O3 Y3 O6W 69.66(19) . . ?
O3 Y3 O8W 73.3(4) . . ?
O3 Y3 O9W 135.8(3) . . ?
O3 Y3 O10W 137.3(3) . . ?
O3 Y3 O11W 72.5(3) . . ?
O6W Y3 Y1 90.6(2) . 2_656 ?
O6W Y3 Y6 113.8(2) . 6_566 ?
O6W Y3 O8W 132.8(4) . . ?
O7W Y3 Y1 162.7(2) . 2_656 ?
O7W Y3 Y6 41.7(2) . 6_566 ?
O7W Y3 O3 82.0(2) . . ?
O7W Y3 O6W 72.2(3) . . ?
O7W Y3 O8W 74.6(4) . . ?
O7W Y3 O9W 74.7(5) . . ?
O7W Y3 O10W 139.2(4) . . ?
O7W Y3 O11W 139.6(4) . . ?
O8W Y3 Y1 119.3(4) . 2_656 ?
O8W Y3 Y6 42.6(4) . 6_566 ?
O9 Y3 Y1 92.01(13) 6_566 2_656 ?
O9 Y3 Y6 97.15(14) 6_566 6_566 ?
O9 Y3 O3 139.24(19) 6_566 . ?
O9 Y3 O6W 69.8(2) 6_566 . ?
O9 Y3 O7W 82.3(2) 6_566 . ?
O9 Y3 O8W 136.6(4) 6_566 . ?
O9 Y3 O9W 74.1(4) 6_566 . ?
O9 Y3 O10W 72.2(3) 6_566 . ?
O9 Y3 O11W 136.8(3) 6_566 . ?
O9W Y3 Y1 119.4(4) . 2_656 ?
O9W Y3 Y6 43.5(4) . 6_566 ?
O9W Y3 O6W 133.4(5) . . ?
O9W Y3 O8W 64.7(5) . . ?
O9W Y3 O10W 68.0(5) . . ?
O9W Y3 O11W 102.5(6) . . ?
O10W Y3 Y1 51.8(4) . 2_656 ?
O10W Y3 Y6 110.0(4) . 6_566 ?
O10W Y3 O6W 124.3(4) . . ?
O10W Y3 O8W 102.8(5) . . ?
O11W Y3 Y1 51.2(4) . 2_656 ?
O11W Y3 Y6 109.5(4) . 6_566 ?
O11W Y3 O6W 124.0(4) . . ?
O11W Y3 O8W 68.4(5) . . ?
O11W Y3 O10W 67.0(4) . . ?
Y5 Y4 Y6 137.73(10) . 2_655 ?
O5 Y4 Y5 94.27(12) . . ?
O5 Y4 Y6 97.62(13) . 2_655 ?
O5 Y4 O12W 73.49(19) . . ?
O5 Y4 O13W 92.0(3) . . ?
O5 Y4 O15W 81.74(17) . . ?
O5 Y4 O21 72.3(3) . . ?
O5 Y4 O17W 122.7(4) . . ?
O5 Y4 O16W 80.4(3) . . ?
O7 Y4 Y5 93.53(12) 2_655 . ?
O7 Y4 Y6 98.35(13) 2_655 2_655 ?
O7 Y4 O5 146.36(19) 2_655 . ?
O7 Y4 O12W 74.0(2) 2_655 . ?
O7 Y4 O13W 88.2(3) 2_655 . ?
O7 Y4 O15W 81.21(17) 2_655 . ?
O7 Y4 O21 137.1(3) 2_655 . ?
O7 Y4 O17W 79.1(4) 2_655 . ?
O7 Y4 O16W 121.2(3) 2_655 . ?
O12W Y4 Y5 118.15(18) . . ?
O12W Y4 Y6 104.12(18) . 2_655 ?
O12W Y4 O21 127.9(3) . . ?
O13W Y4 Y5 166.0(3) . . ?
O13W Y4 Y6 28.5(3) . 2_655 ?
O13W Y4 O12W 75.7(3) . . ?
O13W Y4 O15W 149.3(3) . . ?
O13W Y4 O21 67.5(4) . . ?
O13W Y4 O17W 132.9(5) . . ?
O13W Y4 O16W 136.0(4) . . ?
O14W Y4 Y5 87.5(4) . . ?
O14W Y4 Y6 59.7(4) . 2_655 ?
O14W Y4 O5 143.4(3) . . ?
O14W Y4 O7 69.6(3) . 2_655 ?
O14W Y4 O12W 136.5(3) . . ?
O14W Y4 O13W 80.0(5) . . ?
O14W Y4 O15W 121.9(4) . . ?
O14W Y4 O21 71.6(4) . . ?
O14W Y4 O17W 53.0(5) . . ?
O14W Y4 O16W 81.1(4) . . ?
O15W Y4 Y5 44.40(16) . . ?
O15W Y4 Y6 177.86(17) . 2_655 ?
O15W Y4 O12W 73.7(2) . . ?
O15W Y4 O21 136.4(3) . . ?
O15W Y4 O17W 73.3(4) . . ?
O21 Y4 Y5 102.5(3) . . ?
O21 Y4 Y6 44.9(3) . 2_655 ?
O17W Y4 Y5 34.7(4) . . ?
O17W Y4 Y6 108.7(4) . 2_655 ?
O17W Y4 O12W 140.0(4) . . ?
O17W Y4 O21 91.9(5) . . ?
O16W Y4 Y5 33.9(3) . . ?
O16W Y4 Y6 109.3(3) . 2_655 ?
O16W Y4 O12W 139.8(3) . . ?
O16W Y4 O15W 72.7(3) . . ?
O16W Y4 O21 68.9(4) . . ?
Y4 Y5 Y4 134.06(12) . 2_655 ?
O6 Y5 Y4 93.62(12) 2_655 2_655 ?
O6 Y5 Y4 94.49(12) 2_655 . ?
O6 Y5 Y4 93.62(12) . . ?
O6 Y5 Y4 94.49(12) . 2_655 ?
O6 Y5 O6 159.1(3) . 2_655 ?
O6 Y5 O15W 86.83(17) . 2_655 ?
O6 Y5 O15W 86.26(17) . . ?
O6 Y5 O15W 86.83(17) 2_655 . ?
O6 Y5 O15W 86.26(17) 2_655 2_655 ?
O15W Y5 Y4 42.39(14) . . ?
O15W Y5 Y4 176.5(2) . 2_655 ?
O15W Y5 Y4 42.39(14) 2_655 2_655 ?
O15W Y5 Y4 176.4(2) 2_655 . ?
O15W Y5 O15W 141.2(3) 2_655 . ?
O18W Y5 Y4 112.97(6) . 2_655 ?
O18W Y5 Y4 112.97(6) . . ?
O18W Y5 O6 79.56(16) . 2_655 ?
O18W Y5 O6 79.56(16) . . ?
O18W Y5 O15W 70.58(17) . 2_655 ?
O18W Y5 O15W 70.58(17) . . ?
O17W Y5 Y4 99.3(4) . 2_655 ?
O17W Y5 Y4 41.5(4) 2_655 2_655 ?
O17W Y5 Y4 41.5(4) . . ?
O17W Y5 Y4 99.3(4) 2_655 . ?
O17W Y5 O6 124.1(4) 2_655 2_655 ?
O17W Y5 O6 124.1(4) . . ?
O17W Y5 O6 73.3(4) 2_655 . ?
O17W Y5 O6 73.3(4) . 2_655 ?
O17W Y5 O15W 77.5(4) . . ?
O17W Y5 O15W 135.8(4) . 2_655 ?
O17W Y5 O15W 135.8(4) 2_655 . ?
O17W Y5 O15W 77.5(4) 2_655 2_655 ?
O17W Y5 O18W 138.8(4) . . ?
O17W Y5 O18W 138.8(4) 2_655 . ?
O17W Y5 O17W 82.3(8) 2_655 . ?
O16W Y5 Y4 39.9(3) 2_655 2_655 ?
O16W Y5 Y4 39.9(3) . . ?
O16W Y5 Y4 100.7(4) . 2_655 ?
O16W Y5 Y4 100.7(4) 2_655 . ?
O16W Y5 O6 73.6(3) 2_655 2_655 ?
O16W Y5 O6 73.6(3) . . ?
O16W Y5 O6 123.5(4) 2_655 . ?
O16W Y5 O6 123.5(4) . 2_655 ?
O16W Y5 O15W 76.2(4) 2_655 2_655 ?
O16W Y5 O15W 76.2(4) . . ?
O16W Y5 O15W 137.3(4) 2_655 . ?
O16W Y5 O15W 137.3(4) . 2_655 ?
O16W Y5 O18W 138.2(3) . . ?
O16W Y5 O18W 138.2(3) 2_655 . ?
O16W Y5 O16W 83.6(7) . 2_655 ?
Y3 Y6 Y4 155.10(14) 6_565 2_655 ?
O4 Y6 Y3 97.67(17) 6_565 6_565 ?
O4 Y6 Y4 91.02(17) 6_565 2_655 ?
O4 Y6 O7W 85.1(2) 6_565 6_565 ?
O4 Y6 O8 143.3(3) 6_565 . ?
O4 Y6 O8W 74.3(4) 6_565 6_565 ?
O4 Y6 O9W 135.7(4) 6_565 6_565 ?
O4 Y6 O21 71.3(3) 6_565 2_655 ?
O4 Y6 O23W 71.5(3) 6_565 . ?
O7W Y6 Y3 39.59(19) 6_565 6_565 ?
O7W Y6 Y4 165.3(3) 6_565 2_655 ?
O7W Y6 O8W 72.8(4) 6_565 6_565 ?
O7W Y6 O9W 71.3(5) 6_565 6_565 ?
O7W Y6 O21 148.2(3) 6_565 2_655 ?
O7W Y6 O23W 66.5(4) 6_565 . ?
O8 Y6 Y3 96.09(17) . 6_565 ?
O8 Y6 Y4 90.56(16) . 2_655 ?
O8 Y6 O7W 84.2(2) . 6_565 ?
O8 Y6 O8W 134.4(4) . 6_565 ?
O8 Y6 O9W 72.3(4) . 6_565 ?
O8 Y6 O21 127.4(3) . 2_655 ?
O8 Y6 O23W 72.0(3) . . ?
O8W Y6 Y3 42.5(3) 6_565 6_565 ?
O8W Y6 Y4 119.8(4) 6_565 2_655 ?
O8W Y6 O9W 63.3(5) 6_565 6_565 ?
O8W Y6 O21 80.2(4) 6_565 2_655 ?
O8W Y6 O23W 128.0(5) 6_565 . ?
O9W Y6 Y3 41.5(3) 6_565 6_565 ?
O9W Y6 Y4 120.1(4) 6_565 2_655 ?
O9W Y6 O21 111.1(6) 6_565 2_655 ?
O9W Y6 O23W 126.4(6) 6_565 . ?
O13W Y6 Y3 171.5(3) 2_655 6_565 ?
O13W Y6 Y4 32.7(3) 2_655 2_655 ?
O13W Y6 O4 83.5(4) 2_655 6_565 ?
O13W Y6 O7W 132.6(4) 2_655 6_565 ?
O13W Y6 O8 78.3(4) 2_655 . ?
O13W Y6 O8W 145.0(5) 2_655 6_565 ?
O13W Y6 O9W 139.7(5) 2_655 6_565 ?
O13W Y6 O21 67.0(4) 2_655 2_655 ?
O13W Y6 O23W 66.2(4) 2_655 . ?
O21 Y6 Y3 121.4(3) 2_655 6_565 ?
O21 Y6 Y4 40.5(2) 2_655 2_655 ?
O21 Y6 O23W 122.2(4) 2_655 . ?
O23W Y6 Y3 106.1(3) . 6_565 ?
O23W Y6 Y4 98.8(3) . 2_655 ?
C6 O1 Y2 174.4(4) . . ?
Y1 O1W Y3 123.7(5) . 2_656 ?
C9 O2 Y1 164.4(5) . 2_656 ?
C15 O3 Y3 177.8(5) . . ?
Y2 O3W Y1 93.3(4) . . ?
C21 O4 Y6 174.4(5) . 6_566 ?
C1 O5 Y4 175.5(5) . . ?
C3 O6 Y5 164.3(5) . . ?
C12 O7 Y4 175.6(5) . 2_655 ?
Y3 O7W Y6 98.7(4) . 6_566 ?
C18 O8 Y6 173.5(5) . . ?
Y3 O8W Y6 94.9(6) . 6_566 ?
C24 O9 Y3 178.8(5) . 6_565 ?
Y3 O9W Y6 95.1(6) . 6_566 ?
C29 O10 Y1 165.2(5) . 5_666 ?
Y3 O11W Y1 88.2(4) . 2_656 ?
Y6 O13W Y4 118.8(5) 2_655 . ?
Y4 O15W Y5 93.2(2) . . ?
Y4 O21 Y6 94.6(4) . 2_655 ?
C4 N1 C01P 122.0(5) . 5_666 ?
C6 N1 C01P 123.2(5) . 5_666 ?
C6 N1 C4 112.9(5) . . ?
C6 N2 C5 112.5(4) . . ?
C6 N2 C7 123.1(5) . . ?
C7 N2 C5 122.5(5) . . ?
C7 N3 C10 122.6(5) . . ?
C9 N3 C7 122.2(5) . . ?
C9 N3 C10 111.8(5) . . ?
C9 N4 C11 111.8(5) . . ?
C9 N4 C14 120.9(5) . . ?
C14 N4 C11 121.1(5) . . ?
C15 N5 C14 121.8(5) . . ?
C15 N5 C16 112.4(5) . . ?
C16 N5 C14 120.8(5) . . ?
C15 N6 C17 110.8(5) . . ?
C15 N6 C20 122.2(5) . . ?
C20 N6 C17 121.6(5) . . ?
C20 N7 C22 120.5(5) . . ?
C21 N7 C20 121.6(5) . . ?
C21 N7 C22 110.6(5) . . ?
C21 N8 C23 112.3(5) . . ?
C21 N8 C26 121.6(5) . . ?
C26 N8 C23 120.4(5) . . ?
C1 N9 C26 122.3(5) . 5_666 ?
C1 N9 C27 111.3(5) . 5_666 ?
C26 N9 C27 122.1(5) 5_666 5_666 ?
C1 N10 C2 123.3(5) . . ?
C1 N10 C28 111.7(5) . 5_666 ?
C2 N10 C28 123.3(5) . 5_666 ?
C3 N11 C2 121.6(4) . . ?
C3 N11 C4 112.8(4) . . ?
C4 N11 C2 121.9(5) . . ?
C3 N12 C5 113.0(4) . . ?
C3 N12 C8 121.3(5) . . ?
C5 N12 C8 121.9(5) . . ?
C8 N13 C10 123.0(5) . . ?
C12 N13 C8 123.1(5) . . ?
C12 N13 C10 111.9(4) . . ?
C12 N14 C11 111.4(5) . . ?
C12 N14 C13 122.0(5) . . ?
C13 N14 C11 121.9(5) . . ?
C13 N15 C16 120.5(5) . . ?
C18 N15 C13 122.0(5) . . ?
C18 N15 C16 111.9(5) . . ?
C18 N16 C17 110.1(5) . . ?
C18 N16 C19 121.6(5) . . ?
C19 N16 C17 121.7(5) . . ?
C19 N17 C22 121.2(5) . . ?
C24 N17 C19 122.3(5) . . ?
C24 N17 C22 110.9(5) . . ?
C24 N18 C23 112.3(5) . . ?
C24 N18 C25 122.4(5) . . ?
C25 N18 C23 120.5(5) . . ?
C25 N19 C27 121.6(5) . . ?
C29 N19 C25 121.3(5) . . ?
C29 N19 C27 111.7(5) . . ?
C28 N20 C01P 122.2(5) . . ?
C29 N20 C01P 122.1(5) . . ?
C29 N20 C28 112.4(5) . . ?
O5 C1 N9 124.8(5) . . ?
O5 C1 N10 125.3(5) . . ?
N10 C1 N9 109.8(5) . . ?
N1 C01P N20 113.9(5) 5_666 . ?
N10 C2 N11 113.8(5) . . ?
O6 C3 N11 126.1(5) . . ?
O6 C3 N12 125.5(5) . . ?
N11 C3 N12 108.4(5) . . ?
N1 C4 C5 102.7(4) . . ?
N11 C4 N1 115.2(5) . . ?
N11 C4 C5 102.4(4) . . ?
N2 C5 C4 102.4(4) . . ?
N12 C5 N2 115.1(5) . . ?
N12 C5 C4 103.2(4) . . ?
O1 C6 N1 125.4(5) . . ?
O1 C6 N2 125.4(5) . . ?
N1 C6 N2 109.2(5) . . ?
N3 C7 N2 113.5(5) . . ?
N13 C8 N12 113.6(5) . . ?
O2 C9 N3 126.1(6) . . ?
O2 C9 N4 125.1(6) . . ?
N3 C9 N4 108.7(5) . . ?
N3 C10 N13 114.6(5) . . ?
N3 C10 C11 104.1(4) . . ?
N13 C10 C11 103.4(4) . . ?
N4 C11 C10 103.4(5) . . ?
N14 C11 N4 113.2(5) . . ?
N14 C11 C10 103.6(4) . . ?
O7 C12 N13 126.2(5) . . ?
O7 C12 N14 124.4(5) . . ?
N13 C12 N14 109.3(5) . . ?
N14 C13 N15 112.9(5) . . ?
N4 C14 N5 112.4(5) . . ?
O3 C15 N5 126.9(6) . . ?
O3 C15 N6 124.3(6) . . ?
N5 C15 N6 108.8(5) . . ?
N5 C16 N15 114.2(5) . . ?
N5 C16 C17 103.0(5) . . ?
N15 C16 C17 103.2(4) . . ?
N6 C17 N16 113.7(5) . . ?
N6 C17 C16 104.4(5) . . ?
N16 C17 C16 104.7(4) . . ?
O8 C18 N15 126.6(5) . . ?
O8 C18 N16 123.6(5) . . ?
N15 C18 N16 109.8(5) . . ?
N16 C19 N17 112.9(6) . . ?
N7 C20 N6 113.5(5) . . ?
O4 C21 N7 124.2(6) . . ?
O4 C21 N8 126.4(6) . . ?
N8 C21 N7 109.4(5) . . ?
N7 C22 C23 104.1(4) . . ?
N17 C22 N7 113.5(5) . . ?
N17 C22 C23 103.8(4) . . ?
N8 C23 N18 114.7(5) . . ?
N8 C23 C22 103.2(5) . . ?
N18 C23 C22 102.9(5) . . ?
O9 C24 N17 124.0(6) . . ?
O9 C24 N18 126.4(5) . . ?
N18 C24 N17 109.6(5) . . ?
N18 C25 N19 113.5(5) . . ?
N9 C26 N8 112.9(5) 5_666 . ?
N9 C27 C28 103.3(4) 5_666 . ?
N19 C27 N9 113.3(5) . 5_666 ?
N19 C27 C28 103.4(4) . . ?
N10 C28 C27 103.6(4) 5_666 . ?
N20 C28 N10 115.1(5) . 5_666 ?
N20 C28 C27 103.5(4) . . ?
O10 C29 N19 124.8(6) . . ?
O10 C29 N20 126.5(6) . . ?
N20 C29 N19 108.7(5) . . ?
Y5 O17W Y4 103.8(6) . . ?
Y5 O16W Y4 106.3(5) . . ?

loop_
_geom_bond_atom_site_label_1
_geom_bond_atom_site_label_2
_geom_bond_distance
_geom_bond_site_symmetry_2
_geom_bond_publ_flag
Y1 Y2 3.526(4) . ?
Y1 Y3 3.748(4) 2_656 ?
Y1 O1W 1.940(11) . ?
Y1 O2 2.336(6) 2_656 ?
Y1 O2W 2.473(12) . ?
Y1 O3W 2.471(13) . ?
Y1 O10 2.329(6) 5_666 ?
Y1 O11W 2.923(15) 2_656 ?
Y2 Y1 3.526(4) 2_656 ?
Y2 O1 2.288(4) 2_656 ?
Y2 O1 2.288(4) . ?
Y2 O3W 2.379(8) 2_656 ?
Y2 O3W 2.379(8) . ?
Y2 O4W 2.290(9) . ?
Y2 O5W 2.292(13) . ?
Y2 O5W 2.292(13) 2_656 ?
Y3 Y1 3.748(4) 2_656 ?
Y3 Y6 3.639(5) 6_566 ?
Y3 O1W 2.307(10) 2_656 ?
Y3 O3 2.350(5) . ?
Y3 O6W 2.448(7) . ?
Y3 O7W 2.346(7) . ?
Y3 O8W 2.469(14) . ?
Y3 O9 2.339(4) 6_566 ?
Y3 O9W 2.420(14) . ?
Y3 O10W 2.442(11) . ?
Y3 O11W 2.439(11) . ?
Y4 Y5 3.5174(19) . ?
Y4 Y6 3.750(4) 2_655 ?
Y4 O5 2.299(4) . ?
Y4 O7 2.293(4) 2_655 ?
Y4 O12W 2.406(6) . ?
Y4 O13W 2.310(9) . ?
Y4 O14W 2.281(10) . ?
Y4 O15W 2.375(6) . ?
Y4 O21 2.442(11) . ?
Y4 O17W 2.402(14) . ?
Y4 O16W 2.349(12) . ?
Y5 Y4 3.5175(19) 2_655 ?
Y5 O6 2.370(4) 2_655 ?
Y5 O6 2.370(4) . ?
Y5 O15W 2.465(6) 2_655 ?
Y5 O15W 2.465(6) . ?
Y5 O18W 2.208(8) . ?
Y5 O17W 2.061(15) . ?
Y5 O17W 2.061(15) 2_655 ?
Y5 O16W 2.042(13) . ?
Y5 O16W 2.042(13) 2_655 ?
Y6 Y3 3.639(5) 6_565 ?
Y6 Y4 3.750(4) 2_655 ?
Y6 O4 2.356(6) 6_565 ?
Y6 O7W 2.447(10) 6_565 ?
Y6 O8 2.403(6) . ?
Y6 O8W 2.472(16) 6_565 ?
Y6 O9W 2.514(15) 6_565 ?
Y6 O13W 2.044(11) 2_655 ?
Y6 O21 2.655(14) 2_655 ?
Y6 O23W 2.691(12) . ?
O1 C6 1.226(7) . ?
O1W Y3 2.307(10) 2_656 ?
O2 Y1 2.336(6) 2_656 ?
O2 C9 1.221(8) . ?
O3 C15 1.228(8) . ?
O4 Y6 2.356(6) 6_566 ?
O4 C21 1.235(8) . ?
O5 C1 1.234(8) . ?
O6 C3 1.218(7) . ?
O7 Y4 2.293(4) 2_655 ?
O7 C12 1.234(7) . ?
O7W Y6 2.448(10) 6_566 ?
O8 C18 1.236(7) . ?
O8W Y6 2.472(16) 6_566 ?
O9 Y3 2.339(4) 6_565 ?
O9 C24 1.236(7) . ?
O9W Y6 2.514(15) 6_566 ?
O10 Y1 2.329(6) 5_666 ?
O10 C29 1.221(8) . ?
O11W Y1 2.923(15) 2_656 ?
O13W Y6 2.044(11) 2_655 ?
O21 Y6 2.655(14) 2_655 ?
N1 C01P 1.439(7) 5_666 ?
N1 C4 1.438(7) . ?
N1 C6 1.352(7) . ?
N2 C5 1.445(7) . ?
N2 C6 1.360(8) . ?
N2 C7 1.440(7) . ?
N3 C7 1.436(7) . ?
N3 C9 1.368(8) . ?
N3 C10 1.448(8) . ?
N4 C9 1.383(8) . ?
N4 C11 1.448(8) . ?
N4 C14 1.447(7) . ?
N5 C14 1.451(8) . ?
N5 C15 1.352(8) . ?
N5 C16 1.446(8) . ?
N6 C15 1.381(8) . ?
N6 C17 1.442(8) . ?
N6 C20 1.434(8) . ?
N7 C20 1.422(8) . ?
N7 C21 1.381(8) . ?
N7 C22 1.457(8) . ?
N8 C21 1.358(8) . ?
N8 C23 1.451(8) . ?
N8 C26 1.445(8) . ?
N9 C1 1.367(8) . ?
N9 C26 1.435(7) 5_666 ?
N9 C27 1.455(7) 5_666 ?
N10 C1 1.355(7) . ?
N10 C2 1.433(7) . ?
N10 C28 1.450(7) 5_666 ?
N11 C2 1.446(7) . ?
N11 C3 1.364(7) . ?
N11 C4 1.439(7) . ?
N12 C3 1.369(7) . ?
N12 C5 1.420(7) . ?
N12 C8 1.455(7) . ?
N13 C8 1.436(7) . ?
N13 C10 1.454(7) . ?
N13 C12 1.349(8) . ?
N14 C11 1.445(7) . ?
N14 C12 1.377(7) . ?
N14 C13 1.435(8) . ?
N15 C13 1.440(8) . ?
N15 C16 1.462(7) . ?
N15 C18 1.352(8) . ?
N16 C17 1.457(7) . ?
N16 C18 1.386(8) . ?
N16 C19 1.432(8) . ?
N17 C19 1.438(8) . ?
N17 C22 1.453(7) . ?
N17 C24 1.374(8) . ?
N18 C23 1.454(7) . ?
N18 C24 1.344(8) . ?
N18 C25 1.439(8) . ?
N19 C25 1.441(8) . ?
N19 C27 1.450(7) . ?
N19 C29 1.380(8) . ?
N20 C01P 1.448(7) . ?
N20 C28 1.445(7) . ?
N20 C29 1.361(8) . ?
C01P N1 1.439(7) 5_666 ?
C4 C5 1.584(8) . ?
C10 C11 1.547(7) . ?
C16 C17 1.537(8) . ?
C22 C23 1.550(8) . ?
C26 N9 1.435(7) 5_666 ?
C27 N9 1.455(7) 5_666 ?
C27 C28 1.552(7) . ?
C28 N10 1.450(7) 5_666 ?

loop_
_smtbx_masks_void_nr
_smtbx_masks_void_average_x
_smtbx_masks_void_average_y
_smtbx_masks_void_average_z
_smtbx_masks_void_volume
_smtbx_masks_void_count_electrons
_smtbx_masks_void_content
1 0.000 0.000 -0.543 1289.2 403.4 ?
2 0.117 0.503 0.309 76.5 3.8 ?
3 0.117 0.497 0.809 76.5 2.5 ?
4 0.205 0.487 0.605 22.9 4.7 ?
5 0.205 0.513 0.105 22.9 4.7 ?
6 0.295 0.013 0.395 22.9 5.0 ?
7 0.295 -0.013 0.895 22.9 5.1 ?
8 0.383 0.003 0.191 76.5 3.8 ?
9 0.383 -0.003 0.691 76.5 2.6 ?
10 0.500 0.500 -0.565 1289.2 403.4 ?
11 0.617 0.003 0.309 76.5 3.8 ?
12 0.617 -0.003 0.809 76.5 2.5 ?
13 0.705 0.013 0.105 22.9 4.7 ?
14 0.705 0.987 0.605 22.9 4.7 ?
15 0.795 0.487 0.895 22.9 5.1 ?
16 0.795 0.513 0.395 22.9 5.0 ?
17 0.883 0.503 0.191 76.5 3.8 ?
18 0.883 0.497 0.691 76.5 2.6 ?
